data_4309977
loop_
_publ_author_name
'Nobuhiro Takeda'
'Daisuke Shimizu'
'Norihiro Tokitoh'

_publ_section_title
;
Synthesis and Structure of a Distorted Octahedral Palladium(II) Complex
Coordinated with a Tetrathioether Ligand Tethered with Bulky Substituents
;
_journal_name_full 'Inorganic Chemistry'
_journal_page_first 8561
_journal_page_last 8568
_journal_paper_doi 10.1021/ic050944v
_journal_volume 44
_journal_year 2005
_chemical_absolute_configuration ad
_chemical_formula_moiety 'C72 H130 S4 Si12, C H Cl3'
_chemical_formula_sum 'C73 H131 Cl3 S4 Si12'
_chemical_formula_weight 1580.45
_chemical_name_common S4ligand
_chemical_name_systematic
; 
 ? 
;
_space_group_IT_number 4
_symmetry_cell_setting monoclinic
_symmetry_Int_Tables_number 4
_symmetry_space_group_name_Hall 'P 2yb'
_symmetry_space_group_name_H-M 'P 1 21 1'
_atom_sites_solution_hydrogens geom
_atom_sites_solution_primary direct
_atom_sites_solution_secondary difmap
_audit_creation_method SHELXL-97
_cell_angle_alpha 90.00
_cell_angle_beta 90.613(3)
_cell_angle_gamma 90.00
_cell_formula_units_Z 2
_cell_length_a 14.0803(6)
_cell_length_b 16.5775(7)
_cell_length_c 19.9887(9)
_cell_measurement_reflns_used 10381
_cell_measurement_temperature 103(2)
_cell_measurement_theta_max 25.00
_cell_measurement_theta_min 1.78
_cell_volume 4665.4(3)
_computing_cell_refinement HKL2000
_computing_data_collection CrystalClear
_computing_data_reduction HKL2000
_computing_structure_refinement 'SHELXL-97 (Sheldrick, 1997)'
_computing_structure_solution SIR97
_diffrn_ambient_temperature 103(2)
_diffrn_detector_area_resol_mean 7.31
_diffrn_measured_fraction_theta_full 0.989
_diffrn_measured_fraction_theta_max 0.989
_diffrn_measurement_device_type 'Rigaku Mercury'
_diffrn_measurement_method \w
_diffrn_radiation_monochromator graphite
_diffrn_radiation_source 'fine-focus sealed tube'
_diffrn_radiation_type MoK\a
_diffrn_radiation_wavelength 0.71069
_diffrn_reflns_av_R_equivalents 0.0834
_diffrn_reflns_av_sigmaI/netI 0.0997
_diffrn_reflns_limit_h_max 16
_diffrn_reflns_limit_h_min -16
_diffrn_reflns_limit_k_max 18
_diffrn_reflns_limit_k_min -19
_diffrn_reflns_limit_l_max 23
_diffrn_reflns_limit_l_min -23
_diffrn_reflns_number 27097
_diffrn_reflns_theta_full 25.00
_diffrn_reflns_theta_max 25.00
_diffrn_reflns_theta_min 1.78
_exptl_absorpt_coefficient_mu 0.377
_exptl_absorpt_correction_T_max 0.9888
_exptl_absorpt_correction_T_min 0.8637
_exptl_absorpt_correction_type multi-scan
_exptl_absorpt_process_details 'Jacobson, R. (1998) Private communication'
_exptl_crystal_colour colorless
_exptl_crystal_density_diffrn 1.125
_exptl_crystal_density_method 'not measured'
_exptl_crystal_description platelet
_exptl_crystal_F_000 1704
_exptl_crystal_size_max 0.40
_exptl_crystal_size_mid 0.25
_exptl_crystal_size_min 0.03
_refine_diff_density_max 0.576
_refine_diff_density_min -0.661
_refine_diff_density_rms 0.087
_refine_ls_abs_structure_details 'Flack H D (1983), Acta Cryst. A39, 876-881'
_refine_ls_abs_structure_Flack -0.10(9)
_refine_ls_extinction_method none
_refine_ls_goodness_of_fit_ref 1.005
_refine_ls_hydrogen_treatment mixed
_refine_ls_matrix_type full
_refine_ls_number_parameters 865
_refine_ls_number_reflns 14849
_refine_ls_number_restraints 1
_refine_ls_restrained_S_all 1.005
_refine_ls_R_factor_all 0.0930
_refine_ls_R_factor_gt 0.0636
_refine_ls_shift/su_max 0.001
_refine_ls_shift/su_mean 0.000
_refine_ls_structure_factor_coef Fsqd
_refine_ls_weighting_details 'calc w=1/[\s^2^(Fo^2^)+(0.1054P)^2^+0.0000P] where P=(Fo^2^+2Fc^2^)/3'
_refine_ls_weighting_scheme calc
_refine_ls_wR_factor_gt 0.1540
_refine_ls_wR_factor_ref 0.1757
_reflns_number_gt 11080
_reflns_number_total 14849
_reflns_threshold_expression >2sigma(I)
_cod_data_source_file ic050944vsi20050610_115507_2.cif
_cod_data_source_block s4ligand
_cod_database_code 4309977

loop_
_symmetry_equiv_pos_as_xyz
'x, y, z'
'-x, y+1/2, -z'

loop_
_atom_site_label
_atom_site_type_symbol
_atom_site_fract_x
_atom_site_fract_y
_atom_site_fract_z
_atom_site_U_iso_or_equiv
_atom_site_adp_type
_atom_site_occupancy
_atom_site_symmetry_multiplicity
_atom_site_calc_flag
_atom_site_refinement_flags
_atom_site_disorder_assembly
_atom_site_disorder_group
S1 S 0.80765(10) 0.81247(8) 0.10790(7) 0.0235(3) Uani 1 1 d . . .
C1 C 0.7682(4) 0.7774(3) 0.0288(3) 0.0229(12) Uani 1 1 d . . .
C2 C 0.6739(4) 0.7471(3) 0.0208(3) 0.0232(13) Uani 1 1 d . . .
C3 C 0.6451(4) 0.7177(3) -0.0411(3) 0.0224(12) Uani 1 1 d . . .
H1 H 0.5824 0.6973 -0.0466 0.027 Uiso 1 1 calc R . .
C4 C 0.7065(4) 0.7173(4) -0.0956(3) 0.0247(13) Uani 1 1 d . . .
C5 C 0.7974(4) 0.7447(4) -0.0865(3) 0.0256(13) Uani 1 1 d . . .
H2 H 0.8390 0.7431 -0.1236 0.031 Uiso 1 1 calc R . .
C6 C 0.8330(4) 0.7752(3) -0.0254(3) 0.0242(13) Uani 1 1 d . . .
C7 C 0.6052(4) 0.7467(3) 0.0789(3) 0.0241(13) Uani 1 1 d . . .
H3 H 0.6342 0.7864 0.1108 0.029 Uiso 1 1 calc R . .
C8 C 0.6722(4) 0.6867(4) -0.1637(3) 0.0342(15) Uani 1 1 d . . .
H4 H 0.7304 0.6886 -0.1919 0.041 Uiso 1 1 calc R . .
C9 C 0.9347(4) 0.8022(4) -0.0195(3) 0.0276(13) Uani 1 1 d . . .
H5 H 0.9376 0.8329 0.0236 0.033 Uiso 1 1 calc R . .
Si1 Si 0.60913(12) 0.64819(11) 0.12815(9) 0.0355(4) Uani 1 1 d . . .
Si2 Si 0.48446(11) 0.79122(11) 0.06075(8) 0.0290(4) Uani 1 1 d . . .
Si3 Si 0.64010(12) 0.57615(12) -0.16227(9) 0.0389(5) Uani 1 1 d . . .
Si4 Si 0.58924(13) 0.76230(13) -0.20526(9) 0.0418(5) Uani 1 1 d . . .
Si5 Si 1.01423(11) 0.71188(10) -0.00456(9) 0.0289(4) Uani 1 1 d . . .
Si6 Si 0.97634(12) 0.87723(11) -0.08486(9) 0.0312(4) Uani 1 1 d . . .
C10 C 0.7215(5) 0.5932(4) 0.1123(4) 0.0426(17) Uani 1 1 d . . .
H6 H 0.7257 0.5803 0.0646 0.064 Uiso 1 1 calc R . .
H7 H 0.7226 0.5431 0.1384 0.064 Uiso 1 1 calc R . .
H8 H 0.7756 0.6270 0.1256 0.064 Uiso 1 1 calc R . .
C11 C 0.6057(7) 0.6739(6) 0.2194(4) 0.074(3) Uani 1 1 d . . .
H9 H 0.6506 0.7177 0.2288 0.111 Uiso 1 1 calc R . .
H10 H 0.6232 0.6264 0.2459 0.111 Uiso 1 1 calc R . .
H11 H 0.5414 0.6912 0.2311 0.111 Uiso 1 1 calc R . .
C12 C 0.5095(6) 0.5767(5) 0.1070(5) 0.073(3) Uani 1 1 d . . .
H12 H 0.5213 0.5247 0.1288 0.110 Uiso 1 1 calc R . .
H13 H 0.5061 0.5691 0.0584 0.110 Uiso 1 1 calc R . .
H14 H 0.4494 0.5992 0.1228 0.110 Uiso 1 1 calc R . .
C13 C 0.4286(4) 0.8142(4) 0.1440(3) 0.0397(17) Uani 1 1 d . . .
H15 H 0.4224 0.7643 0.1698 0.060 Uiso 1 1 calc R . .
H16 H 0.3656 0.8380 0.1367 0.060 Uiso 1 1 calc R . .
H17 H 0.4687 0.8524 0.1689 0.060 Uiso 1 1 calc R . .
C14 C 0.4002(4) 0.7253(4) 0.0138(4) 0.0427(17) Uani 1 1 d . . .
H18 H 0.3737 0.6850 0.0442 0.064 Uiso 1 1 calc R . .
H19 H 0.4338 0.6980 -0.0224 0.064 Uiso 1 1 calc R . .
H20 H 0.3486 0.7582 -0.0050 0.064 Uiso 1 1 calc R . .
C15 C 0.4976(5) 0.8864(4) 0.0112(3) 0.0390(16) Uani 1 1 d . . .
H21 H 0.4351 0.9113 0.0044 0.059 Uiso 1 1 calc R . .
H22 H 0.5254 0.8738 -0.0324 0.059 Uiso 1 1 calc R . .
H23 H 0.5392 0.9239 0.0355 0.059 Uiso 1 1 calc R . .
C16 C 0.7119(6) 0.5257(5) -0.0954(5) 0.068(3) Uani 1 1 d . . .
H24 H 0.7026 0.4672 -0.0980 0.103 Uiso 1 1 calc R . .
H25 H 0.6916 0.5451 -0.0515 0.103 Uiso 1 1 calc R . .
H26 H 0.7793 0.5383 -0.1014 0.103 Uiso 1 1 calc R . .
C17 C 0.5138(5) 0.5563(5) -0.1439(4) 0.0470(18) Uani 1 1 d . . .
H27 H 0.4977 0.5805 -0.1007 0.070 Uiso 1 1 calc R . .
H28 H 0.5031 0.4979 -0.1419 0.070 Uiso 1 1 calc R . .
H29 H 0.4737 0.5798 -0.1792 0.070 Uiso 1 1 calc R . .
C18 C 0.6700(7) 0.5294(7) -0.2445(5) 0.099(4) Uani 1 1 d . . .
H30 H 0.6326 0.5553 -0.2801 0.148 Uiso 1 1 calc R . .
H31 H 0.6552 0.4717 -0.2433 0.148 Uiso 1 1 calc R . .
H32 H 0.7378 0.5368 -0.2532 0.148 Uiso 1 1 calc R . .
C19 C 0.4650(5) 0.7604(4) -0.1771(4) 0.0465(18) Uani 1 1 d . . .
H33 H 0.4353 0.7095 -0.1909 0.070 Uiso 1 1 calc R . .
H34 H 0.4303 0.8056 -0.1973 0.070 Uiso 1 1 calc R . .
H35 H 0.4636 0.7650 -0.1283 0.070 Uiso 1 1 calc R . .
C20 C 0.5907(6) 0.7444(7) -0.2977(4) 0.071(3) Uani 1 1 d . . .
H36 H 0.5462 0.7815 -0.3198 0.107 Uiso 1 1 calc R . .
H37 H 0.5716 0.6887 -0.3071 0.107 Uiso 1 1 calc R . .
H38 H 0.6549 0.7537 -0.3145 0.107 Uiso 1 1 calc R . .
C21 C 0.6345(6) 0.8660(5) -0.1860(4) 0.059(2) Uani 1 1 d . . .
H39 H 0.6314 0.8756 -0.1377 0.088 Uiso 1 1 calc R . .
H40 H 0.5953 0.9060 -0.2096 0.088 Uiso 1 1 calc R . .
H41 H 0.7005 0.8707 -0.2006 0.088 Uiso 1 1 calc R . .
C22 C 1.1415(4) 0.7420(4) -0.0014(3) 0.0385(16) Uani 1 1 d . . .
H42 H 1.1616 0.7588 -0.0461 0.058 Uiso 1 1 calc R . .
H43 H 1.1801 0.6961 0.0135 0.058 Uiso 1 1 calc R . .
H44 H 1.1497 0.7869 0.0300 0.058 Uiso 1 1 calc R . .
C23 C 0.9875(5) 0.6665(4) 0.0789(3) 0.0398(16) Uani 1 1 d . . .
H45 H 1.0305 0.6211 0.0874 0.060 Uiso 1 1 calc R . .
H46 H 0.9217 0.6474 0.0791 0.060 Uiso 1 1 calc R . .
H47 H 0.9964 0.7074 0.1139 0.060 Uiso 1 1 calc R . .
C24 C 0.9978(4) 0.6326(4) -0.0697(3) 0.0399(17) Uani 1 1 d . . .
H48 H 1.0431 0.5887 -0.0616 0.060 Uiso 1 1 calc R . .
H49 H 1.0087 0.6560 -0.1140 0.060 Uiso 1 1 calc R . .
H50 H 0.9329 0.6115 -0.0677 0.060 Uiso 1 1 calc R . .
C25 C 0.8789(5) 0.9471(4) -0.1108(4) 0.0437(17) Uani 1 1 d . . .
H51 H 0.8239 0.9156 -0.1262 0.065 Uiso 1 1 calc R . .
H52 H 0.9009 0.9817 -0.1472 0.065 Uiso 1 1 calc R . .
H53 H 0.8607 0.9805 -0.0726 0.065 Uiso 1 1 calc R . .
C26 C 1.0225(5) 0.8269(4) -0.1621(3) 0.0459(18) Uani 1 1 d . . .
H54 H 1.0471 0.8679 -0.1927 0.069 Uiso 1 1 calc R . .
H55 H 0.9710 0.7971 -0.1842 0.069 Uiso 1 1 calc R . .
H56 H 1.0737 0.7895 -0.1497 0.069 Uiso 1 1 calc R . .
C27 C 1.0743(4) 0.9392(4) -0.0474(3) 0.0379(16) Uani 1 1 d . . .
H57 H 1.0925 0.9816 -0.0789 0.057 Uiso 1 1 calc R . .
H58 H 1.1292 0.9045 -0.0379 0.057 Uiso 1 1 calc R . .
H59 H 1.0525 0.9638 -0.0057 0.057 Uiso 1 1 calc R . .
C28 C 0.7809(4) 0.9163(3) 0.1029(3) 0.0214(12) Uani 1 1 d . . .
C29 C 0.7427(4) 0.9527(3) 0.0458(3) 0.0233(13) Uani 1 1 d . . .
H60 H 0.7310 0.9212 0.0069 0.028 Uiso 1 1 calc R . .
C30 C 0.7217(4) 1.0343(4) 0.0452(3) 0.0286(14) Uani 1 1 d . . .
H61 H 0.6958 1.0582 0.0059 0.034 Uiso 1 1 calc R . .
C31 C 0.7382(4) 1.0814(4) 0.1016(3) 0.0291(14) Uani 1 1 d . . .
H62 H 0.7216 1.1369 0.1015 0.035 Uiso 1 1 calc R . .
C32 C 0.7781(4) 1.0474(3) 0.1570(3) 0.0243(13) Uani 1 1 d . . .
H63 H 0.7913 1.0802 0.1950 0.029 Uiso 1 1 calc R . .
C33 C 0.8002(4) 0.9658(4) 0.1594(3) 0.0248(13) Uani 1 1 d . . .
C34 C 0.9571(4) 0.8865(4) 0.2146(3) 0.0267(13) Uani 1 1 d . . .
C35 C 1.0104(4) 0.9188(4) 0.1626(3) 0.0347(15) Uani 1 1 d . . .
H64 H 0.9859 0.9624 0.1368 0.042 Uiso 1 1 calc R . .
C36 C 1.0983(4) 0.8874(4) 0.1487(3) 0.0383(16) Uani 1 1 d . . .
H65 H 1.1336 0.9089 0.1127 0.046 Uiso 1 1 calc R . .
C37 C 1.1359(4) 0.8254(4) 0.1862(3) 0.0412(17) Uani 1 1 d . . .
H66 H 1.1968 0.8042 0.1762 0.049 Uiso 1 1 calc R . .
C38 C 1.0844(4) 0.7946(4) 0.2385(3) 0.0384(16) Uani 1 1 d . . .
H67 H 1.1108 0.7524 0.2649 0.046 Uiso 1 1 calc R . .
C39 C 0.9954(4) 0.8238(4) 0.2534(3) 0.0337(15) Uani 1 1 d . . .
C40 C 0.9477(4) 0.6821(4) 0.3147(3) 0.0352(15) Uani 1 1 d . . .
C41 C 0.9089(5) 0.6417(5) 0.2590(3) 0.0473(19) Uani 1 1 d . . .
H68 H 0.8735 0.6708 0.2262 0.057 Uiso 1 1 calc R . .
C42 C 0.9222(5) 0.5593(5) 0.2520(4) 0.053(2) Uani 1 1 d . . .
H69 H 0.8973 0.5318 0.2140 0.063 Uiso 1 1 calc R . .
C43 C 0.9718(5) 0.5179(5) 0.3004(3) 0.0436(17) Uani 1 1 d . . .
H70 H 0.9803 0.4613 0.2961 0.052 Uiso 1 1 calc R . .
C44 C 1.0100(4) 0.5577(4) 0.3559(3) 0.0354(15) Uani 1 1 d . . .
H71 H 1.0442 0.5282 0.3890 0.042 Uiso 1 1 calc R . .
C45 C 0.9979(4) 0.6415(4) 0.3629(3) 0.0314(15) Uani 1 1 d . . .
S2 S 0.84229(11) 0.92290(9) 0.23493(7) 0.0284(3) Uani 1 1 d . . .
S3 S 0.92850(13) 0.78734(12) 0.32163(8) 0.0470(5) Uani 1 1 d . . .
S4 S 1.04888(10) 0.69663(9) 0.43015(7) 0.0290(4) Uani 1 1 d . . .
C46 C 1.1138(4) 0.6225(3) 0.4748(3) 0.0206(12) Uani 1 1 d . . .
C47 C 1.2054(4) 0.5978(3) 0.4529(3) 0.0246(13) Uani 1 1 d . . .
C48 C 1.2554(4) 0.5417(3) 0.4907(3) 0.0222(12) Uani 1 1 d . . .
H72 H 1.3164 0.5254 0.4761 0.027 Uiso 1 1 calc R . .
C49 C 1.2200(4) 0.5085(4) 0.5489(3) 0.0241(13) Uani 1 1 d . . .
C50 C 1.1321(4) 0.5337(3) 0.5706(3) 0.0240(13) Uani 1 1 d . . .
H73 H 1.1074 0.5112 0.6105 0.029 Uiso 1 1 calc R . .
C51 C 1.0779(4) 0.5914(3) 0.5359(3) 0.0240(13) Uani 1 1 d . . .
C52 C 1.2483(4) 0.6321(4) 0.3895(3) 0.0254(13) Uani 1 1 d . . .
H74 H 1.1938 0.6590 0.3660 0.030 Uiso 1 1 calc R . .
C53 C 1.2756(4) 0.4454(4) 0.5889(3) 0.0247(13) Uani 1 1 d . . .
H75 H 1.2322 0.4322 0.6267 0.030 Uiso 1 1 calc R . .
C54 C 0.9823(4) 0.6187(4) 0.5632(3) 0.0242(13) Uani 1 1 d . . .
H76 H 0.9560 0.6555 0.5279 0.029 Uiso 1 1 calc R . .
Si7 Si 1.33247(13) 0.71760(11) 0.41099(9) 0.0348(4) Uani 1 1 d . . .
Si8 Si 1.29304(12) 0.55504(11) 0.32678(8) 0.0320(4) Uani 1 1 d . . .
Si9 Si 1.38399(11) 0.48833(11) 0.63253(8) 0.0305(4) Uani 1 1 d . . .
Si10 Si 1.28466(12) 0.34634(10) 0.54199(8) 0.0293(4) Uani 1 1 d . . .
Si11 Si 0.99840(11) 0.68550(10) 0.63924(8) 0.0284(4) Uani 1 1 d . . .
Si12 Si 0.89163(11) 0.53409(10) 0.56915(9) 0.0297(4) Uani 1 1 d . . .
C55 C 1.4335(5) 0.6843(5) 0.4653(4) 0.0510(19) Uani 1 1 d . . .
H77 H 1.4735 0.7309 0.4765 0.077 Uiso 1 1 calc R . .
H78 H 1.4712 0.6440 0.4415 0.077 Uiso 1 1 calc R . .
H79 H 1.4088 0.6605 0.5065 0.077 Uiso 1 1 calc R . .
C56 C 1.2656(5) 0.7970(4) 0.4570(4) 0.0490(19) Uani 1 1 d . . .
H80 H 1.2122 0.8158 0.4293 0.073 Uiso 1 1 calc R . .
H81 H 1.3080 0.8424 0.4671 0.073 Uiso 1 1 calc R . .
H82 H 1.2414 0.7744 0.4988 0.073 Uiso 1 1 calc R . .
C57 C 1.3780(6) 0.7652(4) 0.3326(4) 0.0490(19) Uani 1 1 d . . .
H83 H 1.4104 0.8159 0.3438 0.073 Uiso 1 1 calc R . .
H84 H 1.3248 0.7762 0.3020 0.073 Uiso 1 1 calc R . .
H85 H 1.4228 0.7285 0.3111 0.073 Uiso 1 1 calc R . .
C58 C 1.2713(5) 0.5964(5) 0.2409(3) 0.0473(18) Uani 1 1 d . . .
H86 H 1.2043 0.6113 0.2359 0.071 Uiso 1 1 calc R . .
H87 H 1.2873 0.5553 0.2075 0.071 Uiso 1 1 calc R . .
H88 H 1.3111 0.6442 0.2342 0.071 Uiso 1 1 calc R . .
C59 C 1.4226(5) 0.5335(4) 0.3380(4) 0.0460(18) Uani 1 1 d . . .
H89 H 1.4417 0.4914 0.3064 0.069 Uiso 1 1 calc R . .
H90 H 1.4348 0.5151 0.3839 0.069 Uiso 1 1 calc R . .
H91 H 1.4591 0.5827 0.3295 0.069 Uiso 1 1 calc R . .
C60 C 1.2263(5) 0.4587(4) 0.3327(3) 0.0372(16) Uani 1 1 d . . .
H92 H 1.2081 0.4494 0.3792 0.056 Uiso 1 1 calc R . .
H93 H 1.2666 0.4142 0.3175 0.056 Uiso 1 1 calc R . .
H94 H 1.1691 0.4616 0.3044 0.056 Uiso 1 1 calc R . .
C61 C 1.4923(4) 0.4900(5) 0.5782(3) 0.0428(17) Uani 1 1 d . . .
H95 H 1.5410 0.5245 0.5989 0.064 Uiso 1 1 calc R . .
H96 H 1.4752 0.5114 0.5340 0.064 Uiso 1 1 calc R . .
H97 H 1.5171 0.4351 0.5735 0.064 Uiso 1 1 calc R . .
C62 C 1.4136(5) 0.4268(5) 0.7080(3) 0.0416(17) Uani 1 1 d . . .
H98 H 1.3622 0.4313 0.7404 0.062 Uiso 1 1 calc R . .
H99 H 1.4729 0.4466 0.7282 0.062 Uiso 1 1 calc R . .
H100 H 1.4214 0.3702 0.6950 0.062 Uiso 1 1 calc R . .
C63 C 1.3553(5) 0.5933(4) 0.6615(3) 0.0426(17) Uani 1 1 d . . .
H101 H 1.4104 0.6160 0.6852 0.064 Uiso 1 1 calc R . .
H102 H 1.3010 0.5915 0.6918 0.064 Uiso 1 1 calc R . .
H103 H 1.3395 0.6271 0.6228 0.064 Uiso 1 1 calc R . .
C64 C 1.1652(5) 0.3234(4) 0.5048(3) 0.0377(16) Uani 1 1 d . . .
H104 H 1.1166 0.3292 0.5392 0.057 Uiso 1 1 calc R . .
H105 H 1.1646 0.2681 0.4876 0.057 Uiso 1 1 calc R . .
H106 H 1.1518 0.3611 0.4681 0.057 Uiso 1 1 calc R . .
C65 C 1.3721(5) 0.3474(4) 0.4724(3) 0.0386(16) Uani 1 1 d . . .
H107 H 1.3785 0.2928 0.4541 0.058 Uiso 1 1 calc R . .
H108 H 1.4339 0.3658 0.4895 0.058 Uiso 1 1 calc R . .
H109 H 1.3498 0.3840 0.4371 0.058 Uiso 1 1 calc R . .
C66 C 1.3204(5) 0.2640(4) 0.6012(3) 0.0363(15) Uani 1 1 d . . .
H110 H 1.2765 0.2628 0.6389 0.054 Uiso 1 1 calc R . .
H111 H 1.3850 0.2740 0.6179 0.054 Uiso 1 1 calc R . .
H112 H 1.3184 0.2120 0.5779 0.054 Uiso 1 1 calc R . .
C67 C 1.0642(5) 0.6377(4) 0.7093(3) 0.0419(17) Uani 1 1 d . . .
H113 H 1.0733 0.6770 0.7454 0.063 Uiso 1 1 calc R . .
H114 H 1.1262 0.6192 0.6936 0.063 Uiso 1 1 calc R . .
H115 H 1.0279 0.5916 0.7259 0.063 Uiso 1 1 calc R . .
C68 C 0.8799(5) 0.7184(5) 0.6715(3) 0.0419(17) Uani 1 1 d . . .
H116 H 0.8893 0.7580 0.7073 0.063 Uiso 1 1 calc R . .
H117 H 0.8458 0.6715 0.6890 0.063 Uiso 1 1 calc R . .
H118 H 0.8428 0.7428 0.6350 0.063 Uiso 1 1 calc R . .
C69 C 1.0668(5) 0.7764(4) 0.6124(4) 0.0464(18) Uani 1 1 d . . .
H119 H 1.1270 0.7593 0.5928 0.070 Uiso 1 1 calc R . .
H120 H 1.0796 0.8109 0.6513 0.070 Uiso 1 1 calc R . .
H121 H 1.0296 0.8066 0.5791 0.070 Uiso 1 1 calc R . .
C70 C 0.7699(4) 0.5789(4) 0.5592(4) 0.0450(18) Uani 1 1 d . . .
H122 H 0.7231 0.5355 0.5541 0.067 Uiso 1 1 calc R . .
H123 H 0.7680 0.6134 0.5194 0.067 Uiso 1 1 calc R . .
H124 H 0.7550 0.6111 0.5988 0.067 Uiso 1 1 calc R . .
C71 C 0.9093(5) 0.4627(4) 0.4984(4) 0.0477(19) Uani 1 1 d . . .
H125 H 0.8928 0.4895 0.4562 0.072 Uiso 1 1 calc R . .
H126 H 0.8684 0.4154 0.5043 0.072 Uiso 1 1 calc R . .
H127 H 0.9759 0.4455 0.4975 0.072 Uiso 1 1 calc R . .
C72 C 0.8981(5) 0.4764(5) 0.6493(4) 0.052(2) Uani 1 1 d . . .
H128 H 0.9559 0.4435 0.6502 0.078 Uiso 1 1 calc R . .
H129 H 0.8424 0.4412 0.6528 0.078 Uiso 1 1 calc R . .
H130 H 0.8993 0.5141 0.6871 0.078 Uiso 1 1 calc R . .
C73 C 0.7177(7) 0.4239(7) 0.3527(5) 0.087(3) Uani 1 1 d . . .
H131 H 0.7771 0.4061 0.3763 0.105 Uiso 1 1 calc R . .
Cl1 Cl 0.7045(2) 0.5275(2) 0.36526(19) 0.1260(12) Uani 1 1 d . . .
Cl2 Cl 0.6248(3) 0.3689(3) 0.3831(2) 0.1575(18) Uani 1 1 d . . .
Cl3 Cl 0.7313(3) 0.4063(3) 0.26741(17) 0.165(2) Uani 1 1 d . . .

loop_
_atom_site_aniso_label
_atom_site_aniso_U_11
_atom_site_aniso_U_22
_atom_site_aniso_U_33
_atom_site_aniso_U_23
_atom_site_aniso_U_13
_atom_site_aniso_U_12
S1 0.0275(7) 0.0224(8) 0.0205(7) -0.0012(6) 0.0000(6) 0.0005(6)
C1 0.024(3) 0.022(3) 0.023(3) -0.001(2) 0.000(2) 0.000(2)
C2 0.034(3) 0.014(3) 0.021(3) 0.005(2) 0.006(2) 0.001(2)
C3 0.021(3) 0.024(3) 0.022(3) -0.005(2) 0.001(2) -0.001(2)
C4 0.024(3) 0.027(3) 0.023(3) -0.001(3) 0.006(2) -0.003(2)
C5 0.027(3) 0.031(4) 0.018(3) 0.004(3) 0.004(2) 0.000(2)
C6 0.032(3) 0.018(3) 0.023(3) 0.002(2) 0.001(2) -0.001(2)
C7 0.022(3) 0.025(3) 0.025(3) -0.007(3) 0.003(2) -0.004(2)
C8 0.028(3) 0.048(4) 0.027(3) -0.011(3) 0.005(3) -0.009(3)
C9 0.029(3) 0.027(3) 0.027(3) -0.005(3) 0.007(3) -0.003(3)
Si1 0.0336(9) 0.0387(11) 0.0345(10) 0.0093(8) 0.0094(8) 0.0030(8)
Si2 0.0262(8) 0.0321(10) 0.0287(9) -0.0018(8) 0.0059(7) -0.0002(7)
Si3 0.0305(9) 0.0495(13) 0.0369(10) -0.0200(9) 0.0047(8) -0.0045(8)
Si4 0.0405(10) 0.0602(14) 0.0247(9) 0.0081(9) -0.0021(8) -0.0100(9)
Si5 0.0252(8) 0.0284(10) 0.0332(9) -0.0037(8) 0.0023(7) -0.0003(7)
Si6 0.0325(9) 0.0313(10) 0.0298(9) -0.0020(8) 0.0072(8) -0.0061(7)
C10 0.048(4) 0.035(4) 0.046(4) 0.013(3) 0.010(3) 0.006(3)
C11 0.090(7) 0.090(7) 0.043(5) 0.019(5) 0.029(5) 0.026(6)
C12 0.052(5) 0.053(6) 0.115(8) 0.026(5) -0.002(5) -0.015(4)
C13 0.029(3) 0.047(4) 0.043(4) -0.002(3) 0.015(3) 0.007(3)
C14 0.029(3) 0.051(5) 0.049(4) -0.001(4) 0.007(3) 0.003(3)
C15 0.043(4) 0.034(4) 0.041(4) -0.002(3) 0.007(3) 0.009(3)
C16 0.060(5) 0.037(5) 0.108(7) -0.022(5) -0.037(5) 0.014(4)
C17 0.040(4) 0.050(5) 0.052(4) -0.004(4) 0.014(3) 0.000(3)
C18 0.100(7) 0.116(9) 0.081(7) -0.071(6) 0.057(6) -0.062(7)
C19 0.044(4) 0.042(4) 0.054(5) 0.008(4) 0.000(3) 0.006(3)
C20 0.047(5) 0.129(9) 0.039(4) -0.001(5) -0.002(4) 0.000(5)
C21 0.062(5) 0.066(6) 0.049(5) 0.023(4) -0.011(4) -0.007(4)
C22 0.032(3) 0.039(4) 0.045(4) -0.008(3) 0.004(3) 0.000(3)
C23 0.041(4) 0.027(4) 0.051(4) 0.003(3) -0.001(3) 0.001(3)
C24 0.034(4) 0.038(4) 0.048(4) -0.002(3) 0.009(3) -0.004(3)
C25 0.044(4) 0.044(4) 0.043(4) 0.011(3) 0.001(3) -0.008(3)
C26 0.053(4) 0.046(5) 0.039(4) -0.005(3) 0.011(3) -0.014(3)
C27 0.037(4) 0.036(4) 0.041(4) 0.006(3) 0.011(3) -0.004(3)
C28 0.023(3) 0.021(3) 0.020(3) 0.001(3) 0.003(2) 0.002(2)
C29 0.030(3) 0.022(3) 0.018(3) 0.001(2) 0.000(2) 0.004(2)
C30 0.030(3) 0.027(4) 0.029(3) 0.004(3) -0.004(3) 0.000(3)
C31 0.034(3) 0.017(3) 0.037(4) 0.003(3) -0.001(3) 0.004(2)
C32 0.031(3) 0.016(3) 0.026(3) -0.001(3) 0.009(3) 0.001(2)
C33 0.029(3) 0.029(3) 0.017(3) 0.002(3) 0.008(2) 0.003(3)
C34 0.029(3) 0.030(4) 0.020(3) -0.007(3) -0.007(2) -0.005(3)
C35 0.038(4) 0.031(4) 0.035(4) 0.008(3) -0.003(3) -0.008(3)
C36 0.034(3) 0.041(4) 0.041(4) 0.001(3) 0.008(3) -0.009(3)
C37 0.026(3) 0.055(5) 0.043(4) -0.001(4) 0.005(3) -0.001(3)
C38 0.037(4) 0.038(4) 0.040(4) 0.004(3) -0.004(3) 0.011(3)
C39 0.033(3) 0.048(4) 0.020(3) -0.002(3) -0.007(3) 0.002(3)
C40 0.035(3) 0.037(4) 0.033(4) 0.010(3) 0.003(3) 0.007(3)
C41 0.043(4) 0.068(6) 0.031(4) 0.017(4) -0.005(3) 0.012(4)
C42 0.055(4) 0.065(6) 0.038(4) 0.001(4) -0.018(4) -0.013(4)
C43 0.048(4) 0.041(4) 0.041(4) -0.003(3) -0.009(3) -0.013(3)
C44 0.032(3) 0.046(4) 0.028(3) 0.010(3) -0.003(3) -0.005(3)
C45 0.026(3) 0.044(4) 0.024(3) 0.009(3) 0.005(3) 0.000(3)
S2 0.0364(8) 0.0299(9) 0.0187(7) 0.0002(7) 0.0017(6) 0.0053(7)
S3 0.0590(11) 0.0521(12) 0.0300(9) 0.0176(8) 0.0147(8) 0.0253(9)
S4 0.0334(8) 0.0305(9) 0.0231(7) 0.0044(7) 0.0046(6) 0.0057(6)
C46 0.027(3) 0.017(3) 0.017(3) 0.000(2) -0.002(2) -0.003(2)
C47 0.032(3) 0.022(3) 0.020(3) -0.003(2) 0.005(2) -0.009(2)
C48 0.025(3) 0.014(3) 0.027(3) -0.001(2) -0.005(2) 0.001(2)
C49 0.019(3) 0.033(4) 0.019(3) -0.003(3) -0.003(2) -0.007(2)
C50 0.032(3) 0.024(3) 0.016(3) -0.001(2) 0.000(2) 0.002(2)
C51 0.027(3) 0.016(3) 0.029(3) -0.005(3) -0.001(2) -0.005(2)
C52 0.025(3) 0.032(4) 0.020(3) 0.006(3) 0.006(2) 0.001(2)
C53 0.027(3) 0.032(4) 0.016(3) 0.002(2) 0.004(2) 0.006(2)
C54 0.027(3) 0.030(3) 0.016(3) 0.004(2) 0.003(2) 0.000(2)
Si7 0.0412(10) 0.0320(11) 0.0315(9) -0.0026(8) 0.0121(8) -0.0067(8)
Si8 0.0374(9) 0.0339(11) 0.0248(9) -0.0020(8) 0.0090(7) -0.0006(8)
Si9 0.0263(8) 0.0386(11) 0.0264(9) -0.0013(8) -0.0026(7) 0.0027(7)
Si10 0.0346(9) 0.0273(10) 0.0260(9) 0.0000(7) 0.0020(7) 0.0044(7)
Si11 0.0328(9) 0.0301(10) 0.0223(8) -0.0014(7) 0.0023(7) 0.0058(7)
Si12 0.0278(8) 0.0317(10) 0.0297(9) 0.0034(8) 0.0062(7) -0.0009(7)
C55 0.053(4) 0.051(5) 0.050(4) -0.002(4) 0.002(4) -0.021(4)
C56 0.061(5) 0.033(4) 0.053(4) -0.017(4) 0.012(4) -0.018(3)
C57 0.063(5) 0.041(5) 0.043(4) 0.011(3) 0.013(4) -0.010(4)
C58 0.064(5) 0.049(5) 0.030(4) 0.002(3) 0.017(3) -0.003(4)
C59 0.041(4) 0.048(5) 0.050(4) -0.016(4) 0.014(3) 0.002(3)
C60 0.045(4) 0.040(4) 0.026(3) -0.006(3) 0.006(3) 0.000(3)
C61 0.028(3) 0.063(5) 0.038(4) 0.004(4) -0.001(3) -0.004(3)
C62 0.036(4) 0.055(5) 0.033(4) -0.006(3) -0.008(3) -0.001(3)
C63 0.048(4) 0.039(4) 0.040(4) -0.007(3) -0.012(3) -0.009(3)
C64 0.047(4) 0.037(4) 0.029(3) -0.008(3) 0.002(3) 0.000(3)
C65 0.053(4) 0.035(4) 0.027(3) -0.001(3) 0.005(3) 0.007(3)
C66 0.042(4) 0.028(4) 0.038(4) -0.004(3) 0.000(3) 0.005(3)
C67 0.048(4) 0.047(4) 0.030(4) -0.013(3) -0.009(3) 0.016(3)
C68 0.043(4) 0.048(4) 0.035(4) -0.005(3) 0.009(3) 0.013(3)
C69 0.053(4) 0.043(4) 0.043(4) -0.009(3) 0.011(3) -0.007(3)
C70 0.028(3) 0.047(5) 0.060(5) 0.000(4) 0.007(3) -0.001(3)
C71 0.041(4) 0.049(5) 0.054(5) -0.011(4) 0.016(3) -0.018(3)
C72 0.046(4) 0.059(5) 0.050(5) 0.027(4) 0.005(3) -0.009(4)
C73 0.070(6) 0.102(8) 0.089(7) -0.016(7) -0.020(5) 0.011(6)
Cl1 0.108(2) 0.141(3) 0.128(3) -0.020(2) -0.030(2) 0.040(2)
Cl2 0.122(3) 0.217(5) 0.133(3) 0.093(3) -0.009(2) -0.026(3)
Cl3 0.181(4) 0.225(5) 0.088(2) -0.040(3) 0.017(2) -0.123(4)

loop_
_atom_type_symbol
_atom_type_description
_atom_type_scat_dispersion_real
_atom_type_scat_dispersion_imag
_atom_type_scat_source
C C 0.0033 0.0016 'International Tables Vol C Tables 4.2.6.8 and 6.1.1.4'
H H 0.0000 0.0000 'International Tables Vol C Tables 4.2.6.8 and 6.1.1.4'
Si Si 0.0817 0.0704 'International Tables Vol C Tables 4.2.6.8 and 6.1.1.4'
S S 0.1246 0.1234 'International Tables Vol C Tables 4.2.6.8 and 6.1.1.4'
Cl Cl 0.1484 0.1585 'International Tables Vol C Tables 4.2.6.8 and 6.1.1.4'

loop_
_geom_angle_atom_site_label_1
_geom_angle_atom_site_label_2
_geom_angle_atom_site_label_3
_geom_angle
_geom_angle_site_symmetry_1
_geom_angle_site_symmetry_3
_geom_angle_publ_flag
C28 S1 C1 101.8(3) . . ?
C6 C1 C2 120.6(5) . . ?
C6 C1 S1 119.3(4) . . ?
C2 C1 S1 119.9(4) . . ?
C3 C2 C1 119.2(5) . . ?
C3 C2 C7 119.9(5) . . ?
C1 C2 C7 121.0(5) . . ?
C2 C3 C4 121.3(5) . . ?
C5 C4 C3 118.7(5) . . ?
C5 C4 C8 121.1(5) . . ?
C3 C4 C8 120.2(5) . . ?
C4 C5 C6 123.9(5) . . ?
C5 C6 C1 116.3(5) . . ?
C5 C6 C9 120.3(5) . . ?
C1 C6 C9 123.4(5) . . ?
C2 C7 Si2 115.5(4) . . ?
C2 C7 Si1 112.5(4) . . ?
Si2 C7 Si1 117.1(3) . . ?
C4 C8 Si3 112.5(4) . . ?
C4 C8 Si4 110.9(4) . . ?
Si3 C8 Si4 120.1(3) . . ?
C6 C9 Si5 109.7(4) . . ?
C6 C9 Si6 116.2(4) . . ?
Si5 C9 Si6 116.1(3) . . ?
C10 Si1 C11 108.0(4) . . ?
C10 Si1 C12 106.7(4) . . ?
C11 Si1 C12 109.6(5) . . ?
C10 Si1 C7 110.7(3) . . ?
C11 Si1 C7 107.8(4) . . ?
C12 Si1 C7 114.0(3) . . ?
C14 Si2 C15 107.1(3) . . ?
C14 Si2 C7 115.9(3) . . ?
C15 Si2 C7 109.8(3) . . ?
C14 Si2 C13 107.1(3) . . ?
C15 Si2 C13 109.9(3) . . ?
C7 Si2 C13 107.0(3) . . ?
C17 Si3 C16 107.0(4) . . ?
C17 Si3 C18 109.1(4) . . ?
C16 Si3 C18 108.6(5) . . ?
C17 Si3 C8 114.0(3) . . ?
C16 Si3 C8 108.5(3) . . ?
C18 Si3 C8 109.4(4) . . ?
C19 Si4 C20 108.6(4) . . ?
C19 Si4 C21 106.0(4) . . ?
C20 Si4 C21 110.0(4) . . ?
C19 Si4 C8 115.9(3) . . ?
C20 Si4 C8 108.3(4) . . ?
C21 Si4 C8 108.1(3) . . ?
C22 Si5 C24 109.0(3) . . ?
C22 Si5 C23 106.3(3) . . ?
C24 Si5 C23 108.4(3) . . ?
C22 Si5 C9 111.2(3) . . ?
C24 Si5 C9 112.3(3) . . ?
C23 Si5 C9 109.5(3) . . ?
C25 Si6 C27 107.9(3) . . ?
C25 Si6 C26 107.9(3) . . ?
C27 Si6 C26 108.2(3) . . ?
C25 Si6 C9 111.4(3) . . ?
C27 Si6 C9 108.4(3) . . ?
C26 Si6 C9 112.8(3) . . ?
C29 C28 C33 118.0(5) . . ?
C29 C28 S1 123.3(4) . . ?
C33 C28 S1 118.6(4) . . ?
C30 C29 C28 120.7(5) . . ?
C29 C30 C31 120.6(6) . . ?
C32 C31 C30 119.5(6) . . ?
C31 C32 C33 121.4(6) . . ?
C32 C33 C28 119.7(5) . . ?
C32 C33 S2 119.6(5) . . ?
C28 C33 S2 120.5(4) . . ?
C35 C34 C39 119.3(6) . . ?
C35 C34 S2 122.5(5) . . ?
C39 C34 S2 118.1(4) . . ?
C36 C35 C34 119.9(6) . . ?
C35 C36 C37 121.1(6) . . ?
C36 C37 C38 119.2(6) . . ?
C37 C38 C39 121.4(6) . . ?
C38 C39 C34 119.1(6) . . ?
C38 C39 S3 122.6(5) . . ?
C34 C39 S3 118.3(5) . . ?
C45 C40 C41 121.2(6) . . ?
C45 C40 S3 120.5(5) . . ?
C41 C40 S3 118.2(5) . . ?
C42 C41 C40 119.8(6) . . ?
C43 C42 C41 119.4(7) . . ?
C42 C43 C44 120.9(7) . . ?
C43 C44 C45 120.1(6) . . ?
C40 C45 C44 118.6(6) . . ?
C40 C45 S4 118.9(5) . . ?
C44 C45 S4 122.5(5) . . ?
C33 S2 C34 103.9(3) . . ?
C40 S3 C39 101.1(3) . . ?
C46 S4 C45 103.2(3) . . ?
C51 C46 C47 119.3(5) . . ?
C51 C46 S4 120.0(4) . . ?
C47 C46 S4 120.6(4) . . ?
C48 C47 C46 118.8(5) . . ?
C48 C47 C52 120.1(5) . . ?
C46 C47 C52 121.2(5) . . ?
C47 C48 C49 122.7(5) . . ?
C50 C49 C48 118.3(5) . . ?
C50 C49 C53 120.0(5) . . ?
C48 C49 C53 121.7(5) . . ?
C49 C50 C51 122.4(5) . . ?
C50 C51 C46 118.4(5) . . ?
C50 C51 C54 120.2(5) . . ?
C46 C51 C54 121.4(5) . . ?
C47 C52 Si7 110.1(4) . . ?
C47 C52 Si8 115.8(4) . . ?
Si7 C52 Si8 116.2(3) . . ?
C49 C53 Si9 112.9(4) . . ?
C49 C53 Si10 111.8(4) . . ?
Si9 C53 Si10 119.8(3) . . ?
C51 C54 Si11 111.2(4) . . ?
C51 C54 Si12 113.5(4) . . ?
Si11 C54 Si12 117.1(3) . . ?
C55 Si7 C56 107.9(4) . . ?
C55 Si7 C57 110.2(3) . . ?
C56 Si7 C57 107.1(3) . . ?
C55 Si7 C52 112.5(3) . . ?
C56 Si7 C52 108.8(3) . . ?
C57 Si7 C52 110.1(3) . . ?
C60 Si8 C59 108.8(3) . . ?
C60 Si8 C58 107.2(3) . . ?
C59 Si8 C58 109.2(3) . . ?
C60 Si8 C52 111.4(3) . . ?
C59 Si8 C52 112.3(3) . . ?
C58 Si8 C52 107.9(3) . . ?
C62 Si9 C63 107.7(3) . . ?
C62 Si9 C61 107.4(3) . . ?
C63 Si9 C61 110.0(3) . . ?
C62 Si9 C53 109.9(3) . . ?
C63 Si9 C53 108.4(3) . . ?
C61 Si9 C53 113.3(3) . . ?
C65 Si10 C64 107.6(3) . . ?
C65 Si10 C66 107.6(3) . . ?
C64 Si10 C66 109.7(3) . . ?
C65 Si10 C53 114.2(3) . . ?
C64 Si10 C53 107.9(3) . . ?
C66 Si10 C53 109.7(3) . . ?
C67 Si11 C69 107.9(4) . . ?
C67 Si11 C68 107.7(3) . . ?
C69 Si11 C68 109.1(3) . . ?
C67 Si11 C54 114.4(3) . . ?
C69 Si11 C54 107.4(3) . . ?
C68 Si11 C54 110.3(3) . . ?
C71 Si12 C72 108.7(4) . . ?
C71 Si12 C70 107.4(3) . . ?
C72 Si12 C70 109.2(3) . . ?
C71 Si12 C54 109.0(3) . . ?
C72 Si12 C54 113.9(3) . . ?
C70 Si12 C54 108.3(3) . . ?
Cl2 C73 Cl3 110.5(6) . . ?
Cl2 C73 Cl1 112.9(6) . . ?
Cl3 C73 Cl1 108.5(7) . . ?

loop_
_geom_bond_atom_site_label_1
_geom_bond_atom_site_label_2
_geom_bond_distance
_geom_bond_site_symmetry_2
_geom_bond_publ_flag
S1 C28 1.765(6) . ?
S1 C1 1.769(6) . ?
C1 C6 1.423(7) . ?
C1 C2 1.426(8) . ?
C2 C3 1.387(8) . ?
C2 C7 1.521(7) . ?
C3 C4 1.398(7) . ?
C4 C5 1.369(8) . ?
C4 C8 1.527(8) . ?
C5 C6 1.410(8) . ?
C6 C9 1.504(8) . ?
C7 Si2 1.885(6) . ?
C7 Si1 1.907(6) . ?
C8 Si3 1.887(7) . ?
C8 Si4 1.899(7) . ?
C9 Si5 1.892(6) . ?
C9 Si6 1.901(6) . ?
Si1 C10 1.857(7) . ?
Si1 C11 1.874(8) . ?
Si1 C12 1.880(8) . ?
Si2 C14 1.859(7) . ?
Si2 C15 1.874(7) . ?
Si2 C13 1.888(6) . ?
Si3 C17 1.849(6) . ?
Si3 C16 1.866(9) . ?
Si3 C18 1.869(8) . ?
Si4 C19 1.843(7) . ?
Si4 C20 1.871(8) . ?
Si4 C21 1.873(9) . ?
Si5 C22 1.860(6) . ?
Si5 C24 1.862(7) . ?
Si5 C23 1.872(7) . ?
Si6 C25 1.864(7) . ?
Si6 C27 1.870(7) . ?
Si6 C26 1.877(7) . ?
C28 C29 1.394(8) . ?
C28 C33 1.420(8) . ?
C29 C30 1.384(8) . ?
C30 C31 1.389(8) . ?
C31 C32 1.359(8) . ?
C32 C33 1.388(8) . ?
C33 S2 1.766(6) . ?
C34 C35 1.396(8) . ?
C34 C39 1.401(9) . ?
C34 S2 1.776(6) . ?
C35 C36 1.373(9) . ?
C36 C37 1.374(9) . ?
C37 C38 1.376(9) . ?
C38 C39 1.380(8) . ?
C39 S3 1.772(6) . ?
C40 C45 1.367(9) . ?
C40 C41 1.405(10) . ?
C40 S3 1.771(7) . ?
C41 C42 1.386(11) . ?
C42 C43 1.372(10) . ?
C43 C44 1.393(9) . ?
C44 C45 1.406(9) . ?
C45 S4 1.771(7) . ?
S4 C46 1.767(6) . ?
C46 C51 1.424(8) . ?
C46 C47 1.427(8) . ?
C47 C48 1.385(8) . ?
C47 C52 1.521(7) . ?
C48 C49 1.386(8) . ?
C49 C50 1.381(7) . ?
C49 C53 1.527(8) . ?
C50 C51 1.402(8) . ?
C51 C54 1.526(8) . ?
C52 Si7 1.893(6) . ?
C52 Si8 1.902(6) . ?
C53 Si9 1.889(6) . ?
C53 Si10 1.895(6) . ?
C54 Si11 1.892(6) . ?
C54 Si12 1.901(6) . ?
Si7 C55 1.864(8) . ?
Si7 C56 1.866(7) . ?
Si7 C57 1.874(6) . ?
Si8 C60 1.858(7) . ?
Si8 C59 1.869(7) . ?
Si8 C58 1.871(7) . ?
Si9 C62 1.865(7) . ?
Si9 C63 1.879(7) . ?
Si9 C61 1.882(6) . ?
Si10 C65 1.868(6) . ?
Si10 C64 1.871(7) . ?
Si10 C66 1.873(7) . ?
Si11 C67 1.848(7) . ?
Si11 C69 1.870(7) . ?
Si11 C68 1.876(6) . ?
Si12 C71 1.863(7) . ?
Si12 C72 1.868(7) . ?
Si12 C70 1.877(6) . ?
C73 Cl2 1.711(11) . ?
C73 Cl3 1.742(11) . ?
C73 Cl1 1.746(11) . ?

loop_
_geom_torsion_atom_site_label_1
_geom_torsion_atom_site_label_2
_geom_torsion_atom_site_label_3
_geom_torsion_atom_site_label_4
_geom_torsion
_geom_torsion_site_symmetry_1
_geom_torsion_site_symmetry_2
_geom_torsion_site_symmetry_3
_geom_torsion_site_symmetry_4
_geom_torsion_publ_flag
C28 S1 C1 C6 91.3(5) . . . . ?
C28 S1 C1 C2 -92.5(5) . . . . ?
C6 C1 C2 C3 -1.9(8) . . . . ?
S1 C1 C2 C3 -178.1(4) . . . . ?
C6 C1 C2 C7 178.0(5) . . . . ?
S1 C1 C2 C7 1.8(7) . . . . ?
C1 C2 C3 C4 -0.2(8) . . . . ?
C7 C2 C3 C4 179.9(5) . . . . ?
C2 C3 C4 C5 1.8(9) . . . . ?
C2 C3 C4 C8 -178.4(5) . . . . ?
C3 C4 C5 C6 -1.4(9) . . . . ?
C8 C4 C5 C6 178.8(6) . . . . ?
C4 C5 C6 C1 -0.6(9) . . . . ?
C4 C5 C6 C9 178.6(6) . . . . ?
C2 C1 C6 C5 2.3(8) . . . . ?
S1 C1 C6 C5 178.5(4) . . . . ?
C2 C1 C6 C9 -176.9(5) . . . . ?
S1 C1 C6 C9 -0.7(8) . . . . ?
C3 C2 C7 Si2 -50.0(6) . . . . ?
C1 C2 C7 Si2 130.1(5) . . . . ?
C3 C2 C7 Si1 88.2(6) . . . . ?
C1 C2 C7 Si1 -91.7(6) . . . . ?
C5 C4 C8 Si3 115.9(5) . . . . ?
C3 C4 C8 Si3 -63.9(7) . . . . ?
C5 C4 C8 Si4 -106.3(6) . . . . ?
C3 C4 C8 Si4 73.9(6) . . . . ?
C5 C6 C9 Si5 -82.0(6) . . . . ?
C1 C6 C9 Si5 97.1(6) . . . . ?
C5 C6 C9 Si6 52.2(7) . . . . ?
C1 C6 C9 Si6 -128.6(5) . . . . ?
C2 C7 Si1 C10 19.7(5) . . . . ?
Si2 C7 Si1 C10 157.1(3) . . . . ?
C2 C7 Si1 C11 137.6(5) . . . . ?
Si2 C7 Si1 C11 -85.0(4) . . . . ?
C2 C7 Si1 C12 -100.5(5) . . . . ?
Si2 C7 Si1 C12 36.9(5) . . . . ?
C2 C7 Si2 C14 78.4(5) . . . . ?
Si1 C7 Si2 C14 -57.7(4) . . . . ?
C2 C7 Si2 C15 -43.0(5) . . . . ?
Si1 C7 Si2 C15 -179.2(3) . . . . ?
C2 C7 Si2 C13 -162.2(4) . . . . ?
Si1 C7 Si2 C13 61.6(4) . . . . ?
C4 C8 Si3 C17 91.5(5) . . . . ?
Si4 C8 Si3 C17 -42.0(5) . . . . ?
C4 C8 Si3 C16 -27.7(5) . . . . ?
Si4 C8 Si3 C16 -161.1(4) . . . . ?
C4 C8 Si3 C18 -146.1(5) . . . . ?
Si4 C8 Si3 C18 80.5(5) . . . . ?
C4 C8 Si4 C19 -81.1(5) . . . . ?
Si3 C8 Si4 C19 53.0(5) . . . . ?
C4 C8 Si4 C20 156.6(4) . . . . ?
Si3 C8 Si4 C20 -69.2(5) . . . . ?
C4 C8 Si4 C21 37.6(5) . . . . ?
Si3 C8 Si4 C21 171.7(4) . . . . ?
C6 C9 Si5 C22 177.0(4) . . . . ?
Si6 C9 Si5 C22 42.8(4) . . . . ?
C6 C9 Si5 C24 54.6(5) . . . . ?
Si6 C9 Si5 C24 -79.7(4) . . . . ?
C6 C9 Si5 C23 -65.8(5) . . . . ?
Si6 C9 Si5 C23 159.9(3) . . . . ?
C6 C9 Si6 C25 33.6(5) . . . . ?
Si5 C9 Si6 C25 164.9(3) . . . . ?
C6 C9 Si6 C27 152.3(4) . . . . ?
Si5 C9 Si6 C27 -76.4(4) . . . . ?
C6 C9 Si6 C26 -87.9(5) . . . . ?
Si5 C9 Si6 C26 43.4(4) . . . . ?
C1 S1 C28 C29 -2.7(5) . . . . ?
C1 S1 C28 C33 178.0(4) . . . . ?
C33 C28 C29 C30 -1.9(8) . . . . ?
S1 C28 C29 C30 178.9(4) . . . . ?
C28 C29 C30 C31 -0.1(8) . . . . ?
C29 C30 C31 C32 2.2(8) . . . . ?
C30 C31 C32 C33 -2.2(8) . . . . ?
C31 C32 C33 C28 0.1(8) . . . . ?
C31 C32 C33 S2 -174.5(4) . . . . ?
C29 C28 C33 C32 1.9(7) . . . . ?
S1 C28 C33 C32 -178.8(4) . . . . ?
C29 C28 C33 S2 176.4(4) . . . . ?
S1 C28 C33 S2 -4.3(6) . . . . ?
C39 C34 C35 C36 1.9(9) . . . . ?
S2 C34 C35 C36 -179.2(5) . . . . ?
C34 C35 C36 C37 -1.3(10) . . . . ?
C35 C36 C37 C38 -0.1(10) . . . . ?
C36 C37 C38 C39 0.9(11) . . . . ?
C37 C38 C39 C34 -0.4(10) . . . . ?
C37 C38 C39 S3 -178.3(5) . . . . ?
C35 C34 C39 C38 -1.0(9) . . . . ?
S2 C34 C39 C38 -180.0(5) . . . . ?
C35 C34 C39 S3 177.0(5) . . . . ?
S2 C34 C39 S3 -2.0(7) . . . . ?
C45 C40 C41 C42 -0.8(10) . . . . ?
S3 C40 C41 C42 -179.8(5) . . . . ?
C40 C41 C42 C43 1.3(11) . . . . ?
C41 C42 C43 C44 -1.0(11) . . . . ?
C42 C43 C44 C45 0.1(10) . . . . ?
C41 C40 C45 C44 -0.1(9) . . . . ?
S3 C40 C45 C44 178.9(4) . . . . ?
C41 C40 C45 S4 177.6(5) . . . . ?
S3 C40 C45 S4 -3.4(7) . . . . ?
C43 C44 C45 C40 0.4(9) . . . . ?
C43 C44 C45 S4 -177.1(5) . . . . ?
C32 C33 S2 C34 -119.0(5) . . . . ?
C28 C33 S2 C34 66.5(5) . . . . ?
C35 C34 S2 C33 25.0(6) . . . . ?
C39 C34 S2 C33 -156.1(5) . . . . ?
C45 C40 S3 C39 113.6(5) . . . . ?
C41 C40 S3 C39 -67.4(6) . . . . ?
C38 C39 S3 C40 -42.9(6) . . . . ?
C34 C39 S3 C40 139.2(5) . . . . ?
C40 C45 S4 C46 -175.1(5) . . . . ?
C44 C45 S4 C46 2.4(5) . . . . ?
C45 S4 C46 C51 -104.0(5) . . . . ?
C45 S4 C46 C47 80.6(5) . . . . ?
C51 C46 C47 C48 2.3(8) . . . . ?
S4 C46 C47 C48 177.7(4) . . . . ?
C51 C46 C47 C52 -177.5(5) . . . . ?
S4 C46 C47 C52 -2.1(7) . . . . ?
C46 C47 C48 C49 0.1(8) . . . . ?
C52 C47 C48 C49 179.9(5) . . . . ?
C47 C48 C49 C50 -1.3(8) . . . . ?
C47 C48 C49 C53 178.6(5) . . . . ?
C48 C49 C50 C51 0.0(8) . . . . ?
C53 C49 C50 C51 -179.9(5) . . . . ?
C49 C50 C51 C46 2.3(8) . . . . ?
C49 C50 C51 C54 -178.3(5) . . . . ?
C47 C46 C51 C50 -3.4(8) . . . . ?
S4 C46 C51 C50 -178.8(4) . . . . ?
C47 C46 C51 C54 177.2(5) . . . . ?
S4 C46 C51 C54 1.8(7) . . . . ?
C48 C47 C52 Si7 -82.4(6) . . . . ?
C46 C47 C52 Si7 97.3(5) . . . . ?
C48 C47 C52 Si8 52.0(7) . . . . ?
C46 C47 C52 Si8 -128.3(5) . . . . ?
C50 C49 C53 Si9 -109.7(5) . . . . ?
C48 C49 C53 Si9 70.4(6) . . . . ?
C50 C49 C53 Si10 111.7(5) . . . . ?
C48 C49 C53 Si10 -68.2(6) . . . . ?
C50 C51 C54 Si11 72.6(6) . . . . ?
C46 C51 C54 Si11 -108.1(5) . . . . ?
C50 C51 C54 Si12 -62.0(6) . . . . ?
C46 C51 C54 Si12 117.3(5) . . . . ?
C47 C52 Si7 C55 61.0(5) . . . . ?
Si8 C52 Si7 C55 -73.2(4) . . . . ?
C47 C52 Si7 C56 -58.5(5) . . . . ?
Si8 C52 Si7 C56 167.3(4) . . . . ?
C47 C52 Si7 C57 -175.6(4) . . . . ?
Si8 C52 Si7 C57 50.2(4) . . . . ?
C47 C52 Si8 C60 28.1(5) . . . . ?
Si7 C52 Si8 C60 159.7(3) . . . . ?
C47 C52 Si8 C59 -94.1(5) . . . . ?
Si7 C52 Si8 C59 37.5(4) . . . . ?
C47 C52 Si8 C58 145.5(5) . . . . ?
Si7 C52 Si8 C58 -82.9(4) . . . . ?
C49 C53 Si9 C62 153.4(4) . . . . ?
Si10 C53 Si9 C62 -71.6(4) . . . . ?
C49 C53 Si9 C63 36.0(5) . . . . ?
Si10 C53 Si9 C63 171.0(3) . . . . ?
C49 C53 Si9 C61 -86.5(5) . . . . ?
Si10 C53 Si9 C61 48.5(5) . . . . ?
C49 C53 Si10 C65 75.7(5) . . . . ?
Si9 C53 Si10 C65 -59.8(4) . . . . ?
C49 C53 Si10 C64 -43.9(5) . . . . ?
Si9 C53 Si10 C64 -179.4(3) . . . . ?
C49 C53 Si10 C66 -163.4(4) . . . . ?
Si9 C53 Si10 C66 61.1(4) . . . . ?
C51 C54 Si11 C67 -58.6(5) . . . . ?
Si12 C54 Si11 C67 74.2(4) . . . . ?
C51 C54 Si11 C69 61.1(5) . . . . ?
Si12 C54 Si11 C69 -166.1(3) . . . . ?
C51 C54 Si11 C68 179.8(4) . . . . ?
Si12 C54 Si11 C68 -47.4(4) . . . . ?
C51 C54 Si12 C71 -34.4(5) . . . . ?
Si11 C54 Si12 C71 -166.2(4) . . . . ?
C51 C54 Si12 C72 87.1(5) . . . . ?
Si11 C54 Si12 C72 -44.7(5) . . . . ?
C51 C54 Si12 C70 -151.1(4) . . . . ?
Si11 C54 Si12 C70 77.1(4) . . . . ?

loop_
_cod_related_entry_id
_cod_related_entry_database
_cod_related_entry_code
1 ChemSpider 30660866
